data_2203114
loop_
_publ_author_name
'Gao, Shan'
'Liu, Ji-Wei'
'Li, Jian-Rong'
'Huo, Li-Hua'
'Zhao, Hui'

_publ_section_title
;Aqua(1<i>H</i>-imidazole-\k<i>N</i>^3^)(triethanolamine-\k^3^<i>O</i>)copper(II)
 perchlorate hemi(benzene-1,4-dioxyacetate)
;
_journal_issue 1
_journal_name_full 'Acta Crystallographica Section E'
_journal_page_first m94
_journal_page_last m95
_journal_paper_doi 10.1107/S1600536803028630
_journal_volume 60
_journal_year 2004
_chemical_formula_iupac '[Cu (C6 H15 N O3) (C3 H4 N2) (H2 O)]2 (Cl O4 )2 , C10 H8 O6'
_chemical_formula_moiety '2(C9 H21 Cu N3 O4 2+), 2(Cl O4 -), C10 H8 O6 2-'
_chemical_formula_sum 'C28 H50 Cl2 Cu2 N6 O22'
_chemical_formula_weight 1020.72
_chemical_name_systematic
;
Aqua(1H-imidazole-\kN^3^)(triethanolamine-\k^3^O)copper(II)
perchlorate benzene-1,4-dioxyacetate hemisolvate
;
_space_group_IT_number 2
_symmetry_cell_setting triclinic
_symmetry_space_group_name_Hall '-P 1'
_symmetry_space_group_name_H-M 'P -1'
_atom_sites_solution_hydrogens geom
_atom_sites_solution_primary direct
_atom_sites_solution_secondary difmap
_cell_angle_alpha 94.48(3)
_cell_angle_beta 95.15(3)
_cell_angle_gamma 114.49(3)
_cell_formula_units_Z 1
_cell_length_a 8.629(2)
_cell_length_b 10.059(2)
_cell_length_c 13.254(3)
_cell_measurement_reflns_used 4246
_cell_measurement_temperature 293(2)
_cell_measurement_theta_max 27.28
_cell_measurement_theta_min 3.08
_cell_volume 1034.2(5)
_computing_cell_refinement 'RAPID AUTO'
_computing_data_collection 'RAPID AUTO (Rigaku, 1998)'
_computing_data_reduction 'CrystalStructure (Molecular Structure Corporation and Rigaku, 2002)'
_computing_molecular_graphics SHELXL97
_computing_publication_material SHELXL97
_computing_structure_refinement 'SHELXL97 (Sheldrick, 1997)'
_computing_structure_solution 'SHELXS97 (Sheldrick, 1990)'
_diffrn_ambient_temperature 293(2)
_diffrn_detector_area_resol_mean 10.000
_diffrn_measured_fraction_theta_full 0.990
_diffrn_measured_fraction_theta_max 0.990
_diffrn_measurement_device_type 'Rigaku R-AXIS Rapid'
_diffrn_measurement_method \w
_diffrn_radiation_monochromator graphite
_diffrn_radiation_source 'fine-focus sealed tube'
_diffrn_radiation_type MoK\a
_diffrn_radiation_wavelength 0.71073
_diffrn_reflns_av_R_equivalents 0.018
_diffrn_reflns_av_sigmaI/netI 0.026
_diffrn_reflns_limit_h_max 11
_diffrn_reflns_limit_h_min -11
_diffrn_reflns_limit_k_max 12
_diffrn_reflns_limit_k_min -13
_diffrn_reflns_limit_l_max 17
_diffrn_reflns_limit_l_min -17
_diffrn_reflns_number 7437
_diffrn_reflns_theta_full 27.42
_diffrn_reflns_theta_max 27.42
_diffrn_reflns_theta_min 3.02
_diffrn_standards_decay_% 0
_diffrn_standards_interval_count 0
_diffrn_standards_interval_time 0
_diffrn_standards_number 0
_exptl_absorpt_coefficient_mu 1.248
_exptl_absorpt_correction_T_max 0.780
_exptl_absorpt_correction_T_min 0.662
_exptl_absorpt_correction_type multi-scan
_exptl_absorpt_process_details '(ABSCOR; Higashi, 1995)'
_exptl_crystal_colour blue
_exptl_crystal_density_diffrn 1.639
_exptl_crystal_density_meas ?
_exptl_crystal_density_method .
_exptl_crystal_description prism
_exptl_crystal_F_000 528
_exptl_crystal_size_max 0.36
_exptl_crystal_size_mid 0.26
_exptl_crystal_size_min 0.21
_refine_diff_density_max 0.434
_refine_diff_density_min -0.269
_refine_ls_extinction_method none
_refine_ls_goodness_of_fit_ref 1.060
_refine_ls_hydrogen_treatment mixed
_refine_ls_matrix_type full
_refine_ls_number_parameters 295
_refine_ls_number_reflns 4659
_refine_ls_number_restraints 6
_refine_ls_restrained_S_all 1.063
_refine_ls_R_factor_all 0.045
_refine_ls_R_factor_gt 0.035
_refine_ls_shift/su_max 0.001
_refine_ls_shift/su_mean 0.000
_refine_ls_structure_factor_coef Fsqd
_refine_ls_weighting_details 'calc w = 1/[\s^2^(Fo^2^)+(0.048P)^2^+0.3927P] where P=(Fo^2^+2Fc^2^)/3'
_refine_ls_weighting_scheme calc
_refine_ls_wR_factor_gt 0.088
_refine_ls_wR_factor_ref 0.092
_reflns_number_gt 3908
_reflns_number_total 4659
_reflns_threshold_expression I>2\s(I)
_cod_data_source_file su6063.cif
_cod_data_source_block I
_cod_depositor_comments
;
The following automatic conversions were performed:
'_geom_angle_publ_flag' value 'Yes' changed to 'yes' according to
'/home/saulius/struct/CIF-dictionaries/cif_core.dic' dictionary named
'cif_core.dic' version 2.4.1 from 2010-06-29 (15
times).

'_geom_bond_publ_flag' value 'Yes' changed to 'yes' according to
'/home/saulius/struct/CIF-dictionaries/cif_core.dic' dictionary named
'cif_core.dic' version 2.4.1 from 2010-06-29 (6
times).

'_geom_hbond_publ_flag' value 'Yes' changed to 'yes' according to
'/home/saulius/struct/CIF-dictionaries/cif_core.dic' dictionary named
'cif_core.dic' version 2.4.1 from 2010-06-29 (8 times).

Automatic conversion script
Id: cif_fix_enum 1527 2010-12-29 10:47:43Z saulius 

The following automatic conversions were performed:

'_chemical_melting_point' value 'not measured' was changed to '?' -
the value is undefined or not given.

Automatic conversion script
Id: cif_fix_values 1646 2011-03-28 12:23:43Z adriana 

The following automatic conversions were performed:

'_chemical_melting_point' value 'not measured' was changed to '?' -
the value is undefined or not given.

'_geom_bond_publ_flag' value
'Yes' changed to 'yes' according to
/home/saulius/struct/CIF-dictionaries/cif_core.dic dictionary named
'cif_core.dic' version 2.4.1 from 2010-06-29 (6
times).

'_geom_angle_publ_flag' value 'Yes' changed to 'yes'
according to /home/saulius/struct/CIF-dictionaries/cif_core.dic
dictionary named 'cif_core.dic' version 2.4.1 from 2010-06-29 (15
times).

'_geom_hbond_publ_flag' value 'Yes' changed to 'yes'
according to /home/saulius/struct/CIF-dictionaries/cif_core.dic
dictionary named 'cif_core.dic' version 2.4.1 from 2010-06-29 (8
times).

Automatic conversion script
Id: cif_fix_values 1715 2011-07-08 13:25:40Z adriana 

2019-10-14
Z value and formula fixed to values more according to usual
chemical conventions.                 miguel
;
_cod_original_formula_sum 'C14 H25 Cl Cu N3 O11'
_cod_original_formula_weight 510.36
_cod_original_formula_moiety 'C9 H21 Cu N3 O4 2+ , Cl O4 - , 0.5C10 H8 O6 2-'
_cod_original_formula_iupac '[Cu (C6 H15 N O3) (C3 H4 N2) (H2 O)] (Cl O4 ) , 0.5C10 H8 O6'
_cod_original_formula_units_Z 2
_cod_original_sg_symbol_H-M P-1
_cod_database_code 2203114
_cod_database_fobs_code 2203114

loop_
_symmetry_equiv_pos_as_xyz
'x, y, z'
'-x, -y, -z'

loop_
_atom_site_label
_atom_site_fract_x
_atom_site_fract_y
_atom_site_fract_z
_atom_site_U_iso_or_equiv
_atom_site_adp_type
_atom_site_calc_flag
_atom_site_refinement_flags
_atom_site_occupancy
_atom_site_type_symbol
Cu1 0.59548(3) 0.75650(3) 0.175134(18) 0.02979(9) Uani d . 1 Cu
Cl1 0.23464(9) 0.12143(8) 0.32151(5) 0.05276(17) Uani d . 1 Cl
O1W 0.5058(2) 0.89146(19) 0.11156(12) 0.0377(4) Uani d D 1 O
O1 0.7584(3) 0.9618(2) 0.29575(14) 0.0486(4) Uani d D 1 O
O2 0.3454(2) 0.5671(2) 0.08956(13) 0.0445(4) Uani d D 1 O
O3 0.6639(2) 0.61315(18) 0.24262(12) 0.0368(3) Uani d D 1 O
O4 0.2827(2) -0.41834(18) 0.88919(12) 0.0436(4) Uani d . 1 O
O5 0.3404(2) -0.18084(17) 0.91920(11) 0.0401(4) Uani d . 1 O
O6 0.1407(2) -0.44461(17) 0.70254(11) 0.0404(4) Uani d . 1 O
O7 0.1305(4) 0.1893(3) 0.27884(19) 0.0880(8) Uani d . 1 O
O8 0.3533(4) 0.2145(4) 0.4024(2) 0.1305(15) Uani d . 1 O
O9 0.1258(4) -0.0121(3) 0.3548(2) 0.0940(9) Uani d . 1 O
O10 0.3216(4) 0.0943(4) 0.2415(2) 0.0917(9) Uani d . 1 O
N1 0.4337(2) 0.7190(2) 0.28366(13) 0.0342(4) Uani d . 1 N
N2 0.7654(3) 0.7859(2) 0.08107(14) 0.0370(4) Uani d . 1 N
N3 0.8906(3) 0.8190(3) -0.05603(18) 0.0530(6) Uani d D 1 N
C1 0.4860(4) 0.8600(3) 0.35194(19) 0.0473(6) Uani d . 1 C
H1B 0.4270 0.8401 0.4118 0.057 Uiso calc R 1 H
H1A 0.4512 0.9258 0.3162 0.057 Uiso calc R 1 H
C2 0.6769(4) 0.9343(3) 0.3852(2) 0.0553(7) Uani d . 1 C
H2B 0.7074 1.0261 0.4285 0.066 Uiso calc R 1 H
H2A 0.7130 0.8713 0.4234 0.066 Uiso calc R 1 H
C3 0.2574(3) 0.6748(3) 0.2303(2) 0.0449(6) Uani d . 1 C
H3B 0.2518 0.7579 0.2003 0.054 Uiso calc R 1 H
H3A 0.1763 0.6478 0.2796 0.054 Uiso calc R 1 H
C4 0.2068(3) 0.5463(3) 0.1475(2) 0.0499(6) Uani d . 1 C
H4B 0.1764 0.4559 0.1781 0.060 Uiso calc R 1 H
H4A 0.1069 0.5375 0.1025 0.060 Uiso calc R 1 H
C5 0.4477(3) 0.6038(3) 0.34397(18) 0.0427(5) Uani d . 1 C
H5A 0.3348 0.5400 0.3594 0.051 Uiso calc R 1 H
H5B 0.5211 0.6510 0.4082 0.051 Uiso calc R 1 H
C6 0.5206(4) 0.5123(3) 0.2867(2) 0.0445(6) Uani d . 1 C
H6B 0.5586 0.4583 0.3329 0.053 Uiso calc R 1 H
H6A 0.4342 0.4423 0.2336 0.053 Uiso calc R 1 H
C7 0.7473(3) 0.8002(3) -0.01679(18) 0.0453(6) Uani d . 1 C
H7 0.6486 0.7976 -0.0532 0.054 Uiso calc R 1 H
C8 1.0059(4) 0.8158(3) 0.0191(2) 0.0544(7) Uani d . 1 C
H8 1.1166 0.8256 0.0133 0.065 Uiso calc R 1 H
C9 0.9283(3) 0.7958(3) 0.1040(2) 0.0473(6) Uani d . 1 C
H9 0.9774 0.7897 0.1679 0.057 Uiso calc R 1 H
C10 0.2838(3) -0.3015(2) 0.86247(15) 0.0309(4) Uani d . 1 C
C11 0.2121(3) -0.3002(2) 0.75445(15) 0.0342(5) Uani d . 1 C
H11A 0.1243 -0.2636 0.7555 0.041 Uiso calc R 1 H
H11B 0.3028 -0.2356 0.7195 0.041 Uiso calc R 1 H
C12 0.0728(3) -0.4660(2) 0.60130(15) 0.0319(4) Uani d . 1 C
C13 0.0362(3) -0.3637(3) 0.55254(16) 0.0380(5) Uani d . 1 C
H13 0.0603 -0.2721 0.5877 0.046 Uiso calc R 1 H
C14 0.0367(3) -0.6017(3) 0.54910(17) 0.0400(5) Uani d . 1 C
H14 0.0613 -0.6703 0.5822 0.048 Uiso calc R 1 H
H19B 0.449(3) 0.861(3) 0.0553(15) 0.043(7) Uiso d D 1 H
H18 0.323(3) 0.570(3) 0.0286(14) 0.045(8) Uiso d D 1 H
H17 0.700(3) 0.567(3) 0.2083(19) 0.044(8) Uiso d D 1 H
H16 0.860(3) 0.984(4) 0.311(3) 0.076(12) Uiso d D 1 H
H15 0.904(4) 0.834(4) -0.1185(16) 0.068(10) Uiso d D 1 H
H19A 0.565(3) 0.978(2) 0.112(2) 0.044(8) Uiso d D 1 H

loop_
_atom_site_aniso_label
_atom_site_aniso_U_11
_atom_site_aniso_U_22
_atom_site_aniso_U_33
_atom_site_aniso_U_12
_atom_site_aniso_U_13
_atom_site_aniso_U_23
Cu1 0.03476(16) 0.03057(15) 0.02567(13) 0.01480(11) 0.00472(10) 0.00666(9)
Cl1 0.0496(4) 0.0566(4) 0.0437(3) 0.0143(3) 0.0006(3) 0.0129(3)
O1W 0.0454(10) 0.0316(9) 0.0322(8) 0.0145(8) -0.0045(7) 0.0046(7)
O1 0.0489(12) 0.0434(10) 0.0418(10) 0.0096(9) 0.0015(8) 0.0017(7)
O2 0.0483(10) 0.0491(10) 0.0291(8) 0.0157(8) -0.0029(7) 0.0030(7)
O3 0.0435(9) 0.0352(9) 0.0376(8) 0.0213(8) 0.0083(7) 0.0087(7)
O4 0.0657(12) 0.0351(9) 0.0290(8) 0.0233(8) -0.0061(7) 0.0013(6)
O5 0.0530(10) 0.0312(8) 0.0284(8) 0.0142(8) -0.0076(7) -0.0034(6)
O6 0.0605(11) 0.0299(8) 0.0258(7) 0.0190(8) -0.0128(7) -0.0024(6)
O7 0.109(2) 0.129(2) 0.0696(15) 0.090(2) 0.0225(14) 0.0201(15)
O8 0.125(3) 0.113(2) 0.0583(15) -0.038(2) -0.0294(16) 0.0273(15)
O9 0.0863(19) 0.0720(17) 0.0859(18) -0.0052(14) 0.0044(15) 0.0290(13)
O10 0.098(2) 0.131(2) 0.0865(18) 0.0802(19) 0.0370(16) 0.0359(17)
N1 0.0403(11) 0.0336(10) 0.0298(9) 0.0160(9) 0.0080(8) 0.0056(7)
N2 0.0404(11) 0.0417(11) 0.0317(9) 0.0190(9) 0.0066(8) 0.0086(8)
N3 0.0698(16) 0.0500(13) 0.0407(12) 0.0232(12) 0.0226(12) 0.0104(10)
C1 0.0617(17) 0.0408(14) 0.0414(13) 0.0225(13) 0.0169(12) 0.0003(10)
C2 0.072(2) 0.0440(15) 0.0346(13) 0.0116(14) 0.0040(12) -0.0023(10)
C3 0.0377(13) 0.0492(15) 0.0482(14) 0.0171(12) 0.0104(11) 0.0102(11)
C4 0.0373(14) 0.0509(16) 0.0482(14) 0.0075(12) -0.0017(11) 0.0042(11)
C5 0.0510(15) 0.0432(14) 0.0349(12) 0.0179(12) 0.0127(11) 0.0148(10)
C6 0.0574(16) 0.0342(12) 0.0456(13) 0.0203(12) 0.0118(12) 0.0154(10)
C7 0.0480(15) 0.0522(15) 0.0348(12) 0.0200(12) 0.0063(11) 0.0077(10)
C8 0.0486(16) 0.0545(17) 0.0674(18) 0.0253(14) 0.0227(14) 0.0123(13)
C9 0.0431(14) 0.0568(16) 0.0474(14) 0.0251(13) 0.0083(11) 0.0129(12)
C10 0.0325(11) 0.0319(11) 0.0257(10) 0.0128(9) -0.0009(8) -0.0003(8)
C11 0.0440(13) 0.0284(11) 0.0262(10) 0.0143(10) -0.0059(9) -0.0016(8)
C12 0.0349(11) 0.0332(11) 0.0234(9) 0.0128(9) -0.0039(8) -0.0016(8)
C13 0.0531(14) 0.0306(11) 0.0283(10) 0.0201(11) -0.0077(10) -0.0052(8)
C14 0.0578(16) 0.0331(12) 0.0305(11) 0.0238(11) -0.0066(10) -0.0002(9)

loop_
_atom_type_symbol
_atom_type_description
_atom_type_scat_dispersion_real
_atom_type_scat_dispersion_imag
_atom_type_scat_source
C C 0.0033 0.0016 'International Tables Vol C Tables 4.2.6.8 and 6.1.1.4'
H H 0.0000 0.0000 'International Tables Vol C Tables 4.2.6.8 and 6.1.1.4'
N N 0.0061 0.0033 'International Tables Vol C Tables 4.2.6.8 and 6.1.1.4'
O O 0.0106 0.0060 'International Tables Vol C Tables 4.2.6.8 and 6.1.1.4'
Cl Cl 0.1484 0.1585 'International Tables Vol C Tables 4.2.6.8 and 6.1.1.4'
Cu Cu 0.3201 1.2651 'International Tables Vol C Tables 4.2.6.8 and 6.1.1.4'

loop_
_geom_angle_atom_site_label_1
_geom_angle_atom_site_label_2
_geom_angle_atom_site_label_3
_geom_angle_site_symmetry_1
_geom_angle_site_symmetry_3
_geom_angle
_geom_angle_publ_flag
N2 Cu1 O3 . . 91.23(8) yes
N2 Cu1 O1W . . 93.44(8) yes
O3 Cu1 O1W . . 174.84(7) yes
N2 Cu1 N1 . . 173.88(7) yes
O3 Cu1 N1 . . 83.15(7) yes
O1W Cu1 N1 . . 92.26(7) yes
N2 Cu1 O2 . . 104.59(8) yes
O3 Cu1 O2 . . 91.53(7) yes
O1W Cu1 O2 . . 85.18(7) yes
N1 Cu1 O2 . . 78.10(8) yes
N2 Cu1 O1 . . 98.02(8) yes
O3 Cu1 O1 . . 96.66(7) yes
O1W Cu1 O1 . . 84.85(7) yes
N1 Cu1 O1 . . 80.28(8) yes
O2 Cu1 O1 . . 155.77(7) yes
O8 Cl1 O9 . . 110.31(16) ?
O8 Cl1 O10 . . 109.9(2) ?
O9 Cl1 O10 . . 110.79(19) ?
O8 Cl1 O7 . . 110.7(2) ?
O9 Cl1 O7 . . 108.70(19) ?
O10 Cl1 O7 . . 106.38(15) ?
Cu1 O1W H19B . . 116.9(19) ?
Cu1 O1W H19A . . 122(2) ?
H19B O1W H19A . . 107(3) ?
C2 O1 Cu1 . . 105.57(15) ?
C2 O1 H16 . . 108(3) ?
Cu1 O1 H16 . . 119(3) ?
C4 O2 Cu1 . . 109.35(14) ?
C4 O2 H18 . . 114(2) ?
Cu1 O2 H18 . . 117(2) ?
C6 O3 Cu1 . . 109.56(14) ?
C6 O3 H17 . . 109(2) ?
Cu1 O3 H17 . . 117(2) ?
C12 O6 C11 . . 118.06(16) ?
C3 N1 C1 . . 108.83(19) ?
C3 N1 C5 . . 112.80(19) ?
C1 N1 C5 . . 110.12(18) ?
C3 N1 Cu1 . . 107.59(14) ?
C1 N1 Cu1 . . 108.18(14) ?
C5 N1 Cu1 . . 109.19(14) ?
C7 N2 C9 . . 106.1(2) ?
C7 N2 Cu1 . . 127.23(18) ?
C9 N2 Cu1 . . 126.64(16) ?
C7 N3 C8 . . 108.2(2) ?
C7 N3 H15 . . 123(2) ?
C8 N3 H15 . . 128(2) ?
N1 C1 C2 . . 111.9(2) ?
N1 C1 H1B . . 109.2 ?
C2 C1 H1B . . 109.2 ?
N1 C1 H1A . . 109.2 ?
C2 C1 H1A . . 109.2 ?
H1B C1 H1A . . 107.9 ?
O1 C2 C1 . . 107.6(2) ?
O1 C2 H2B . . 110.2 ?
C1 C2 H2B . . 110.2 ?
O1 C2 H2A . . 110.2 ?
C1 C2 H2A . . 110.2 ?
H2B C2 H2A . . 108.5 ?
N1 C3 C4 . . 111.7(2) ?
N1 C3 H3B . . 109.3 ?
C4 C3 H3B . . 109.3 ?
N1 C3 H3A . . 109.3 ?
C4 C3 H3A . . 109.3 ?
H3B C3 H3A . . 107.9 ?
O2 C4 C3 . . 110.5(2) ?
O2 C4 H4B . . 109.6 ?
C3 C4 H4B . . 109.6 ?
O2 C4 H4A . . 109.6 ?
C3 C4 H4A . . 109.6 ?
H4B C4 H4A . . 108.1 ?
N1 C5 C6 . . 111.75(18) ?
N1 C5 H5A . . 109.3 ?
C6 C5 H5A . . 109.3 ?
N1 C5 H5B . . 109.3 ?
C6 C5 H5B . . 109.3 ?
H5A C5 H5B . . 107.9 ?
O3 C6 C5 . . 106.82(19) ?
O3 C6 H6B . . 110.4 ?
C5 C6 H6B . . 110.4 ?
O3 C6 H6A . . 110.4 ?
C5 C6 H6A . . 110.4 ?
H6B C6 H6A . . 108.6 ?
N2 C7 N3 . . 110.3(2) ?
N2 C7 H7 . . 124.9 ?
N3 C7 H7 . . 124.9 ?
C9 C8 N3 . . 106.4(2) ?
C9 C8 H8 . . 126.8 ?
N3 C8 H8 . . 126.8 ?
C8 C9 N2 . . 109.0(2) ?
C8 C9 H9 . . 125.5 ?
N2 C9 H9 . . 125.5 ?
O4 C10 O5 . . 125.06(19) ?
O4 C10 C11 . . 119.55(18) ?
O5 C10 C11 . . 115.39(18) ?
O6 C11 C10 . . 109.12(17) ?
O6 C11 H11A . . 109.9 ?
C10 C11 H11A . . 109.9 ?
O6 C11 H11B . . 109.9 ?
C10 C11 H11B . . 109.9 ?
H11A C11 H11B . . 108.3 ?
O6 C12 C14 . . 115.43(19) ?
O6 C12 C13 . . 124.43(19) ?
C14 C12 C13 . . 120.12(19) ?
C12 C13 C14 . 2_546 119.7(2) ?
C12 C13 H13 . . 120.2 ?
C14 C13 H13 2_546 . 120.2 ?
C12 C14 C13 . 2_546 120.2(2) ?
C12 C14 H14 . . 119.9 ?
C13 C14 H14 2_546 . 119.9 ?

loop_
_geom_bond_atom_site_label_1
_geom_bond_atom_site_label_2
_geom_bond_site_symmetry_2
_geom_bond_distance
_geom_bond_publ_flag
Cu1 N2 . 1.954(2) yes
Cu1 O3 . 2.010(2) yes
Cu1 O1W . 2.021(2) yes
Cu1 N1 . 2.042(2) yes
Cu1 O2 . 2.321(2) yes
Cu1 O1 . 2.339(2) yes
Cl1 O8 . 1.387(3) ?
Cl1 O9 . 1.415(2) ?
Cl1 O10 . 1.425(3) ?
Cl1 O7 . 1.439(2) ?
O1W H19B . 0.816(17) ?
O1W H19A . 0.803(17) ?
O1 C2 . 1.420(3) ?
O1 H16 . 0.813(18) ?
O2 C4 . 1.430(3) ?
O2 H18 . 0.820(17) ?
O3 C6 . 1.443(3) ?
O3 H17 . 0.799(17) ?
O4 C10 . 1.250(3) ?
O5 C10 . 1.256(3) ?
O6 C12 . 1.378(2) ?
O6 C11 . 1.410(3) ?
N1 C3 . 1.486(3) ?
N1 C1 . 1.493(3) ?
N1 C5 . 1.497(3) ?
N2 C7 . 1.319(3) ?
N2 C9 . 1.371(3) ?
N3 C7 . 1.331(3) ?
N3 C8 . 1.355(4) ?
N3 H15 . 0.863(18) ?
C1 C2 . 1.504(4) ?
C1 H1B . 0.9700 ?
C1 H1A . 0.9700 ?
C2 H2B . 0.9700 ?
C2 H2A . 0.9700 ?
C3 C4 . 1.514(4) ?
C3 H3B . 0.9700 ?
C3 H3A . 0.9700 ?
C4 H4B . 0.9700 ?
C4 H4A . 0.9700 ?
C5 C6 . 1.508(3) ?
C5 H5A . 0.9700 ?
C5 H5B . 0.9700 ?
C6 H6B . 0.9700 ?
C6 H6A . 0.9700 ?
C7 H7 . 0.9300 ?
C8 C9 . 1.346(4) ?
C8 H8 . 0.9300 ?
C9 H9 . 0.9300 ?
C10 C11 . 1.511(3) ?
C11 H11A . 0.9700 ?
C11 H11B . 0.9700 ?
C12 C14 . 1.379(3) ?
C12 C13 . 1.383(3) ?
C13 C14 2_546 1.387(3) ?
C13 H13 . 0.9300 ?
C14 C13 2_546 1.387(3) ?
C14 H14 . 0.9300 ?

loop_
_geom_hbond_atom_site_label_D
_geom_hbond_atom_site_label_H
_geom_hbond_atom_site_label_A
_geom_hbond_site_symmetry_A
_geom_hbond_distance_DH
_geom_hbond_distance_HA
_geom_hbond_distance_DA
_geom_hbond_angle_DHA
_geom_hbond_publ_flag
O1W H19A O5 2_666 0.803(17) 1.954(18) 2.735(2) 164(3) yes
N3 H15 O7 2_665 0.863(18) 2.10(2) 2.935(3) 162(3) yes
O1W H19B O5 1_564 0.816(17) 1.886(18) 2.695(2) 171(3) yes
O2 H18 O4 1_564 0.820(17) 1.871(17) 2.690(2) 177(3) yes
O3 H17 O4 2_656 0.799(17) 1.958(19) 2.732(2) 163(3) yes
O3 H17 O6 2_656 0.799(17) 2.47(3) 2.931(2) 118(2) yes
O1 H16 O9 1_665 0.813(18) 2.30(2) 3.092(4) 166(4) yes
O1 H16 O7 1_665 0.813(18) 2.49(3) 3.117(4) 135(3) yes

loop_
_geom_torsion_atom_site_label_1
_geom_torsion_atom_site_label_2
_geom_torsion_atom_site_label_3
_geom_torsion_atom_site_label_4
_geom_torsion_site_symmetry_4
_geom_torsion
N2 Cu1 O1 C2 . -162.36(18)
O3 Cu1 O1 C2 . -70.16(18)
O1W Cu1 O1 C2 . 104.88(18)
N1 Cu1 O1 C2 . 11.69(17)
O2 Cu1 O1 C2 . 38.8(3)
N2 Cu1 O2 C4 . -174.09(16)
O3 Cu1 O2 C4 . 94.23(16)
O1W Cu1 O2 C4 . -81.78(16)
N1 Cu1 O2 C4 . 11.56(16)
O1 Cu1 O2 C4 . -15.8(2)
N2 Cu1 O3 C6 . -153.66(16)
N1 Cu1 O3 C6 . 28.80(15)
O2 Cu1 O3 C6 . -49.03(15)
O1 Cu1 O3 C6 . 108.12(16)
O3 Cu1 N1 C3 . -126.62(15)
O1W Cu1 N1 C3 . 51.01(15)
O2 Cu1 N1 C3 . -33.59(14)
O1 Cu1 N1 C3 . 135.39(16)
O3 Cu1 N1 C1 . 115.97(16)
O1W Cu1 N1 C1 . -66.41(16)
O2 Cu1 N1 C1 . -151.00(16)
O1 Cu1 N1 C1 . 17.98(15)
O3 Cu1 N1 C5 . -3.88(15)
O1W Cu1 N1 C5 . 173.75(15)
O2 Cu1 N1 C5 . 89.15(16)
O1 Cu1 N1 C5 . -101.87(16)
O3 Cu1 N2 C7 . 140.6(2)
O1W Cu1 N2 C7 . -37.2(2)
O2 Cu1 N2 C7 . 48.7(2)
O1 Cu1 N2 C7 . -122.5(2)
O3 Cu1 N2 C9 . -39.5(2)
O1W Cu1 N2 C9 . 142.7(2)
O2 Cu1 N2 C9 . -131.4(2)
O1 Cu1 N2 C9 . 57.4(2)
C3 N1 C1 C2 . -163.7(2)
C5 N1 C1 C2 . 72.2(2)
Cu1 N1 C1 C2 . -47.0(2)
Cu1 O1 C2 C1 . -38.0(2)
N1 C1 C2 O1 . 59.0(3)
C1 N1 C3 C4 . 170.9(2)
C5 N1 C3 C4 . -66.6(3)
Cu1 N1 C3 C4 . 53.9(2)
Cu1 O2 C4 C3 . 13.4(2)
N1 C3 C4 O2 . -43.7(3)
C3 N1 C5 C6 . 98.9(2)
C1 N1 C5 C6 . -139.4(2)
Cu1 N1 C5 C6 . -20.7(3)
Cu1 O3 C6 C5 . -46.5(2)
N1 C5 C6 O3 . 44.0(3)
C9 N2 C7 N3 . -0.1(3)
Cu1 N2 C7 N3 . 179.79(17)
C8 N3 C7 N2 . 0.3(3)
C7 N3 C8 C9 . -0.4(3)
N3 C8 C9 N2 . 0.3(3)
C7 N2 C9 C8 . -0.1(3)
Cu1 N2 C9 C8 . 179.95(19)
C12 O6 C11 C10 . -178.06(19)
O4 C10 C11 O6 . 4.6(3)
O5 C10 C11 O6 . -175.13(19)
C11 O6 C12 C14 . 167.5(2)
C11 O6 C12 C13 . -14.4(3)
O6 C12 C13 C14 2_546 -178.2(2)
C14 C12 C13 C14 2_546 -0.1(4)
O6 C12 C14 C13 2_546 178.3(2)
C13 C12 C14 C13 2_546 0.1(4)
